data_2104335
loop_
_publ_author_name
'St\"oger, Berthold'
'Weil, Matthias'
'Zobetz, Erich'
'Giester, Gerald'

_publ_section_title
;
 Polymorphism of CaTeO~3~ and solid solutions
 Ca~<i>x~</i>Sr~1{-~<i>x</i>}TeO~3~
;
_journal_coeditor_code SN5078
_journal_issue 2
_journal_name_full 'Acta Crystallographica Section B'
_journal_page_first 167
_journal_page_last 181
_journal_paper_doi 10.1107/S0108768109002997
_journal_volume 65
_journal_year 2009
_chemical_formula_moiety 'O3 Te, Ca'
_chemical_formula_sum 'Ca O3 Te'
_chemical_formula_weight 215.68
_chemical_name_common CaTeO3
_chemical_name_systematic
;
 calcium(II) tellurium(IV) oxide - alpha
;
_space_group_IT_number 78
_symmetry_cell_setting tetragonal
_symmetry_space_group_name_Hall 'P 4cw'
_symmetry_space_group_name_H-M 'P 43'
_atom_sites_solution_primary direct
_atom_sites_solution_secondary difmap
_audit_creation_method SHELXL-97
_cell_angle_alpha 90.00
_cell_angle_beta 90.00
_cell_angle_gamma 90.00
_cell_formula_units_Z 20
_cell_length_a 12.1070(10)
_cell_length_b 12.1070(10)
_cell_length_c 11.0911(18)
_cell_measurement_reflns_used 4575
_cell_measurement_temperature 295(2)
_cell_measurement_theta_max 30.4
_cell_measurement_theta_min 3.4
_cell_volume 1625.7(3)
_computing_cell_refinement 'SAINT-Plus (Bruker, 2003)'
_computing_data_collection 'SMART (Bruker, 2003)'
_computing_data_reduction SAINT-Plus
_computing_structure_refinement 'SHELXL-97 (Sheldrick, 1997)'
_computing_structure_solution 'SHELXS-97 (Sheldrick, 1990)'
_diffrn_ambient_temperature 295(2)
_diffrn_measured_fraction_theta_full 0.997
_diffrn_measured_fraction_theta_max 0.997
_diffrn_measurement_device_type 'Bruker SMART APEX CCD'
_diffrn_measurement_method '\w scans'
_diffrn_radiation_monochromator graphite
_diffrn_radiation_source 'fine-focus sealed tube'
_diffrn_radiation_type MoK\a
_diffrn_radiation_wavelength 0.71073
_diffrn_reflns_av_R_equivalents 0.0422
_diffrn_reflns_av_sigmaI/netI 0.0437
_diffrn_reflns_limit_h_max 17
_diffrn_reflns_limit_h_min -17
_diffrn_reflns_limit_k_max 17
_diffrn_reflns_limit_k_min -17
_diffrn_reflns_limit_l_max 15
_diffrn_reflns_limit_l_min -15
_diffrn_reflns_number 18973
_diffrn_reflns_theta_full 30.49
_diffrn_reflns_theta_max 30.49
_diffrn_reflns_theta_min 2.38
_diffrn_standards_number 0
_exptl_absorpt_coefficient_mu 10.515
_exptl_absorpt_correction_T_max 0.8172
_exptl_absorpt_correction_T_min 0.5711
_exptl_absorpt_correction_type multi-scan
_exptl_absorpt_process_details '(SADABS; Bruker, 2004)'
_exptl_crystal_colour colourless
_exptl_crystal_density_diffrn 4.406
_exptl_crystal_density_method 'not measured'
_exptl_crystal_description fragment
_exptl_crystal_F_000 1920
_exptl_crystal_size_max 0.06
_exptl_crystal_size_mid 0.06
_exptl_crystal_size_min 0.02
_refine_diff_density_max 1.599
_refine_diff_density_min -0.906
_refine_ls_abs_structure_details 'Flack H D (1983), Acta Cryst. A39, 876-881'
_refine_ls_abs_structure_Flack 0.05(3)
_refine_ls_extinction_method none
_refine_ls_goodness_of_fit_ref 1.025
_refine_ls_matrix_type full
_refine_ls_number_parameters 226
_refine_ls_number_reflns 4932
_refine_ls_number_restraints 1
_refine_ls_restrained_S_all 1.024
_refine_ls_R_factor_all 0.0337
_refine_ls_R_factor_gt 0.0298
_refine_ls_shift/su_max 0.001
_refine_ls_shift/su_mean 0.000
_refine_ls_structure_factor_coef Fsqd
_refine_ls_weighting_details 'w=1/[\s^2^(Fo^2^)+(0.0238P)^2^] where P=(Fo^2^+2Fc^2^)/3'
_refine_ls_weighting_scheme calc
_refine_ls_wR_factor_gt 0.0569
_refine_ls_wR_factor_ref 0.0580
_reflns_number_gt 4591
_reflns_number_total 4932
_reflns_threshold_expression >2sigma(I)
_cod_data_source_file sn5078.cif
_cod_data_source_block alpha
_cod_database_code 2104335
_cod_database_fobs_code 2104335

loop_
_symmetry_equiv_pos_as_xyz
'x, y, z'
'-x, -y, z+1/2'
'-y, x, z+3/4'
'y, -x, z+1/4'

loop_
_atom_site_type_symbol
_atom_site_label
_atom_site_fract_x
_atom_site_fract_y
_atom_site_fract_z
_atom_site_U_iso_or_equiv
_atom_site_adp_type
_atom_site_calc_flag
_atom_site_refinement_flags
_atom_site_occupancy
_atom_site_disorder_assembly
_atom_site_disorder_group
Ca Ca1 0.24339(10) 0.22740(10) 0.27425(13) 0.0100(2) Uani d . 1 . .
Ca Ca2 0.26510(10) 0.74143(10) 0.03616(13) 0.0109(3) Uani d . 1 . .
Ca Ca3 0.56630(10) 0.16230(10) 0.26708(13) 0.0097(2) Uani d . 1 . .
Ca Ca4 0.34495(10) 0.03956(10) 0.01503(14) 0.0120(3) Uani d . 1 . .
Ca Ca5 0.13681(10) 0.46137(9) 0.01819(15) 0.0096(2) Uani d . 1 . .
Te Te1 0.44460(3) 0.31234(3) 0.01768(4) 0.01004(8) Uani d . 1 . .
Te Te2 0.06250(4) 0.16813(3) 0.54077(4) 0.01098(9) Uani d . 1 . .
Te Te3 -0.00800(3) 0.38405(3) 0.25959(4) 0.00880(8) Uani d . 1 . .
Te Te4 0.05797(3) 0.15718(3) -0.00413(4) 0.00873(8) Uani d . 1 . .
Te Te5 0.44166(3) 0.34168(3) 0.54110(4) 0.00872(9) Uani d . 1 . .
O O1 0.0139(4) 0.4891(4) 0.3826(4) 0.0115(10) Uani d . 1 . .
O O2 -0.0288(4) 0.4947(4) 0.1416(4) 0.0121(9) Uani d . 1 . .
O O3 0.1156(4) 0.2728(4) 0.6475(4) 0.0143(10) Uani d . 1 . .
O O4 0.0916(4) 0.2531(4) 0.4076(4) 0.0154(10) Uani d . 1 . .
O O5 -0.0826(4) 0.2066(4) 0.5687(4) 0.0229(12) Uani d . 1 . .
O O6 0.1403(4) 0.3722(4) 0.2113(4) 0.0134(9) Uani d . 1 . .
O O7 0.4016(4) 0.2011(4) -0.0881(4) 0.0125(10) Uani d . 1 . .
O O8 0.4095(4) 0.2407(4) 0.1621(4) 0.0161(10) Uani d . 1 . .
O O9 0.3215(4) 0.3972(4) -0.0120(5) 0.0230(11) Uani d . 1 . .
O O10 0.0975(4) 0.2877(4) -0.0851(4) 0.0119(10) Uani d . 1 . .
O O11 -0.0433(4) 0.2222(4) 0.0999(4) 0.0175(10) Uani d . 1 . .
O O12 0.1831(4) 0.1351(4) 0.0937(4) 0.0145(10) Uani d . 1 . .
O O13 0.4007(4) 0.2264(4) 0.6427(4) 0.0121(10) Uani d . 1 . .
O O14 0.5525(3) 0.2724(4) 0.4507(4) 0.0133(9) Uani d . 1 . .
O O15 0.3212(4) 0.3333(4) 0.4355(4) 0.0137(9) Uani d . 1 . .

loop_
_atom_site_aniso_label
_atom_site_aniso_U_11
_atom_site_aniso_U_22
_atom_site_aniso_U_33
_atom_site_aniso_U_12
_atom_site_aniso_U_13
_atom_site_aniso_U_23
Ca1 0.0109(6) 0.0091(6) 0.0101(6) 0.0016(4) 0.0019(5) -0.0014(5)
Ca2 0.0115(6) 0.0100(6) 0.0113(6) -0.0008(5) 0.0026(5) -0.0001(5)
Ca3 0.0100(5) 0.0092(5) 0.0100(6) -0.0006(4) -0.0001(5) 0.0023(5)
Ca4 0.0114(6) 0.0121(6) 0.0126(6) -0.0009(5) 0.0023(6) 0.0003(5)
Ca5 0.0089(6) 0.0103(5) 0.0096(5) 0.0002(5) 0.0005(5) -0.0012(6)
Te1 0.00855(18) 0.01056(18) 0.01101(19) -0.00022(14) -0.00068(18) 0.00165(16)
Te2 0.0115(2) 0.0094(2) 0.01198(18) -0.00010(16) 0.00140(15) 0.00090(16)
Te3 0.00866(17) 0.00954(18) 0.00822(16) 0.00057(14) -0.00002(15) -0.00092(15)
Te4 0.00838(19) 0.00850(17) 0.00931(17) 0.00024(15) -0.00049(15) -0.00032(14)
Te5 0.0078(2) 0.00882(18) 0.00949(17) 0.00006(16) 0.00045(14) -0.00010(15)
O1 0.011(2) 0.012(2) 0.011(2) -0.0015(18) 0.0008(17) -0.0042(17)
O2 0.013(2) 0.016(2) 0.007(2) 0.0043(19) -0.0030(18) 0.0015(17)
O3 0.015(2) 0.018(3) 0.010(2) -0.002(2) -0.0056(18) -0.0056(17)
O4 0.017(2) 0.018(3) 0.011(2) 0.003(2) 0.0052(18) 0.0073(18)
O5 0.010(2) 0.033(3) 0.025(3) 0.003(2) 0.0012(19) 0.007(2)
O6 0.012(2) 0.011(2) 0.017(2) -0.0009(17) -0.0002(17) 0.0045(17)
O7 0.014(2) 0.015(3) 0.009(2) -0.0018(19) 0.0007(18) 0.0002(17)
O8 0.012(2) 0.023(3) 0.013(2) 0.003(2) -0.0004(18) 0.0037(19)
O9 0.012(2) 0.021(2) 0.036(3) 0.0047(19) 0.002(2) 0.014(2)
O10 0.013(2) 0.011(2) 0.012(2) -0.0007(17) 0.0000(18) 0.0032(17)
O11 0.010(2) 0.028(3) 0.014(2) 0.005(2) 0.0040(17) -0.007(2)
O12 0.013(2) 0.017(2) 0.014(2) 0.0067(19) -0.0045(18) -0.0003(18)
O13 0.011(2) 0.010(2) 0.015(2) 0.0015(19) -0.0008(18) 0.0016(17)
O14 0.008(2) 0.018(2) 0.013(2) 0.0046(18) 0.0032(17) -0.0062(17)
O15 0.011(2) 0.018(2) 0.012(2) 0.0002(18) -0.0033(17) 0.0004(17)

loop_
_atom_type_symbol
_atom_type_description
_atom_type_scat_dispersion_real
_atom_type_scat_dispersion_imag
_atom_type_scat_source
O O 0.0106 0.0060 'International Tables Vol C Tables 4.2.6.8 and 6.1.1.4'
Ca Ca 0.2262 0.3064 'International Tables Vol C Tables 4.2.6.8 and 6.1.1.4'
Te Te -0.5308 1.6751 'International Tables Vol C Tables 4.2.6.8 and 6.1.1.4'

loop_
_geom_angle_atom_site_label_1
_geom_angle_atom_site_label_2
_geom_angle_atom_site_label_3
_geom_angle_site_symmetry_1
_geom_angle_site_symmetry_3
_geom_angle
_geom_angle_publ_flag
O6 Ca1 O8 . . 104.69(16) no
O6 Ca1 O4 . . 70.39(16) no
O8 Ca1 O4 . . 166.59(19) no
O6 Ca1 O15 . . 91.87(16) no
O8 Ca1 O15 . . 91.26(16) no
O4 Ca1 O15 . . 76.68(17) no
O6 Ca1 O11 . 4 140.35(17) no
O8 Ca1 O11 . 4 109.75(17) no
O4 Ca1 O11 . 4 79.70(17) no
O15 Ca1 O11 . 4 106.19(16) no
O6 Ca1 O12 . . 86.33(16) no
O8 Ca1 O12 . . 81.48(16) no
O4 Ca1 O12 . . 110.10(17) no
O15 Ca1 O12 . . 171.80(17) no
O11 Ca1 O12 4 . 80.02(16) no
O3 Ca2 O5 4_564 2_564 86.51(18) no
O3 Ca2 O7 4_564 4_565 162.88(19) no
O5 Ca2 O7 2_564 4_565 78.15(18) no
O3 Ca2 O13 4_564 4_564 95.96(16) no
O5 Ca2 O13 2_564 4_564 96.43(17) no
O7 Ca2 O13 4_565 4_564 78.47(14) no
O3 Ca2 O14 4_564 2_664 75.74(17) no
O5 Ca2 O14 2_564 2_664 161.95(17) no
O7 Ca2 O14 4_565 2_664 118.92(17) no
O13 Ca2 O14 4_564 2_664 82.41(16) no
O3 Ca2 O10 4_564 4_565 77.66(15) no
O5 Ca2 O10 2_564 4_565 78.38(17) no
O7 Ca2 O10 4_565 4_565 106.21(16) no
O13 Ca2 O10 4_564 4_565 171.91(17) no
O14 Ca2 O10 2_664 4_565 100.58(16) no
O3 Ca2 O9 4_564 4_565 134.21(16) no
O5 Ca2 O9 2_564 4_565 118.86(17) no
O7 Ca2 O9 4_565 4_565 61.54(14) no
O13 Ca2 O9 4_564 4_565 116.08(15) no
O14 Ca2 O9 2_664 4_565 77.09(13) no
O10 Ca2 O9 4_565 4_565 71.99(14) no
O2 Ca3 O8 4 . 105.60(17) no
O2 Ca3 O1 4 3_654 75.20(14) no
O8 Ca3 O1 . 3_654 77.17(16) no
O2 Ca3 O14 4 . 81.75(16) no
O8 Ca3 O14 . . 97.68(16) no
O1 Ca3 O14 3_654 . 153.85(16) no
O2 Ca3 O15 4 3_654 164.30(16) no
O8 Ca3 O15 . 3_654 84.47(16) no
O1 Ca3 O15 3_654 3_654 119.41(15) no
O14 Ca3 O15 . 3_654 85.02(15) no
O2 Ca3 O3 4 3_654 77.67(16) no
O8 Ca3 O3 . 3_654 168.94(16) no
O1 Ca3 O3 3_654 3_654 113.86(15) no
O14 Ca3 O3 . 3_654 72.11(15) no
O15 Ca3 O3 3_654 3_654 90.27(15) no
O2 Ca3 O4 4 3_654 111.14(16) no
O8 Ca3 O4 . 3_654 123.69(16) no
O1 Ca3 O4 3_654 3_654 72.93(15) no
O14 Ca3 O4 . 3_654 128.11(15) no
O15 Ca3 O4 3_654 3_654 71.00(16) no
O3 Ca3 O4 3_654 3_654 63.03(14) no
O7 Ca4 O1 . 3_654 97.24(16) no
O7 Ca4 O12 . . 90.80(15) no
O1 Ca4 O12 3_654 . 122.46(16) no
O7 Ca4 O3 . 4_554 118.69(16) no
O1 Ca4 O3 3_654 4_554 119.05(16) no
O12 Ca4 O3 . 4_554 105.55(17) no
O7 Ca4 O10 . 4 165.89(17) no
O1 Ca4 O10 3_654 4 77.41(16) no
O12 Ca4 O10 . 4 81.42(16) no
O3 Ca4 O10 4_554 4 74.95(15) no
O7 Ca4 O2 . 3_654 77.60(17) no
O1 Ca4 O2 3_654 3_654 67.00(14) no
O12 Ca4 O2 . 3_654 166.31(17) no
O3 Ca4 O2 4_554 3_654 74.51(15) no
O10 Ca4 O2 4 3_654 111.40(16) no
O7 Ca4 O5 . 4_554 69.10(15) no
O1 Ca4 O5 3_654 4_554 160.51(15) no
O12 Ca4 O5 . 4_554 73.05(15) no
O3 Ca4 O5 4_554 4_554 60.97(15) no
O10 Ca4 O5 4 4_554 119.02(15) no
O2 Ca4 O5 3_654 4_554 95.74(15) no
O7 Ca4 O8 . . 61.45(13) no
O1 Ca4 O8 3_654 . 66.35(14) no
O12 Ca4 O8 . . 68.50(14) no
O3 Ca4 O8 4_554 . 173.95(15) no
O10 Ca4 O8 4 . 104.59(15) no
O2 Ca4 O8 3_654 . 110.98(14) no
O5 Ca4 O8 4_554 . 115.04(13) no
O9 Ca5 O6 . . 87.83(16) no
O9 Ca5 O7 . 4_565 90.80(17) no
O6 Ca5 O7 . 4_565 73.50(15) no
O9 Ca5 O13 . 4_564 74.08(16) no
O6 Ca5 O13 . 4_564 144.39(16) no
O7 Ca5 O13 4_565 4_564 76.32(14) no
O9 Ca5 O1 . 2_564 133.88(19) no
O6 Ca5 O1 . 2_564 132.42(16) no
O7 Ca5 O1 4_565 2_564 118.45(16) no
O13 Ca5 O1 4_564 2_564 79.13(15) no
O9 Ca5 O10 . . 80.61(16) no
O6 Ca5 O10 . . 91.99(15) no
O7 Ca5 O10 4_565 . 163.48(17) no
O13 Ca5 O10 4_564 . 114.21(17) no
O1 Ca5 O10 2_564 . 77.10(16) no
O9 Ca5 O2 . . 153.28(17) no
O6 Ca5 O2 . . 65.91(15) no
O7 Ca5 O2 4_565 . 77.55(16) no
O13 Ca5 O2 4_564 . 124.73(15) no
O1 Ca5 O2 2_564 . 72.14(13) no
O10 Ca5 O2 . . 104.08(16) no
O9 Te1 O7 . . 93.7(2) yes
O9 Te1 O8 . . 103.2(2) yes
O7 Te1 O8 . . 98.1(2) yes
O4 Te2 O5 . . 100.2(2) yes
O4 Te2 O3 . . 93.7(2) yes
O5 Te2 O3 . . 92.9(2) yes
O6 Te3 O1 . . 97.1(2) yes
O6 Te3 O2 . . 89.1(2) yes
O1 Te3 O2 . . 92.39(19) yes
O11 Te4 O10 . . 96.2(2) yes
O11 Te4 O12 . . 103.5(2) yes
O10 Te4 O12 . . 101.0(2) yes
O13 Te5 O15 . . 97.50(19) yes
O13 Te5 O14 . . 100.3(2) yes
O15 Te5 O14 . . 101.45(19) yes
Te3 O1 Ca4 . 4_565 100.89(19) no
Te3 O1 Ca3 . 4_565 111.3(2) no
Ca4 O1 Ca3 4_565 4_565 117.76(19) no
Te3 O1 Ca5 . 2_565 120.5(2) no
Ca4 O1 Ca5 4_565 2_565 102.97(18) no
Ca3 O1 Ca5 4_565 2_565 104.02(17) no
Te3 O2 Ca3 . 3_554 141.1(3) no
Te3 O2 Ca5 . . 99.23(19) no
Ca3 O2 Ca5 3_554 . 107.51(17) no
Te3 O2 Ca4 . 4_565 97.26(17) no
Ca3 O2 Ca4 3_554 4_565 105.51(19) no
Ca5 O2 Ca4 . 4_565 99.27(18) no
Te2 O3 Ca2 . 3_655 131.1(3) no
Te2 O3 Ca4 . 3 108.6(2) no
Ca2 O3 Ca4 3_655 3 103.54(16) no
Te2 O3 Ca3 . 4_565 104.07(18) no
Ca2 O3 Ca3 3_655 4_565 104.33(18) no
Ca4 O3 Ca3 3 4_565 101.79(19) no
Te2 O4 Ca1 . . 125.1(2) no
Te2 O4 Ca3 . 4_565 99.0(2) no
Ca1 O4 Ca3 . 4_565 98.25(17) no
Te2 O5 Ca2 . 2_565 161.3(3) no
Te2 O5 Ca4 . 3 96.0(2) no
Ca2 O5 Ca4 2_565 3 97.81(17) no
Te3 O6 Ca1 . . 119.9(2) no
Te3 O6 Ca5 . . 101.70(18) no
Ca1 O6 Ca5 . . 129.4(2) no
Te1 O7 Ca2 . 3_654 110.0(2) no
Te1 O7 Ca4 . . 112.0(2) no
Ca2 O7 Ca4 3_654 . 110.17(19) no
Te1 O7 Ca5 . 3_654 117.1(2) no
Ca2 O7 Ca5 3_654 3_654 102.67(17) no
Ca4 O7 Ca5 . 3_654 104.49(18) no
Te1 O8 Ca1 . . 132.4(2) no
Te1 O8 Ca3 . . 114.5(2) no
Ca1 O8 Ca3 . . 112.73(18) no
Te1 O8 Ca4 . . 88.32(17) no
Ca1 O8 Ca4 . . 90.54(16) no
Ca3 O8 Ca4 . . 98.40(16) no
Te1 O9 Ca5 . . 156.1(3) no
Te1 O9 Ca2 . 3_654 92.51(19) no
Ca5 O9 Ca2 . 3_654 92.41(16) no
Te4 O10 Ca2 . 3_654 113.0(2) no
Te4 O10 Ca5 . . 123.3(2) no
Ca2 O10 Ca5 3_654 . 102.47(17) no
Te4 O10 Ca4 . 3_554 112.9(2) no
Ca2 O10 Ca4 3_654 3_554 100.17(16) no
Ca5 O10 Ca4 . 3_554 101.93(17) no
Te4 O11 Ca1 . 3_554 116.2(2) no
Te4 O12 Ca1 . . 131.1(2) no
Te4 O12 Ca4 . . 120.5(2) no
Ca1 O12 Ca4 . . 105.94(17) no
Te5 O13 Ca2 . 3_655 116.6(2) no
Te5 O13 Ca5 . 3_655 119.9(2) no
Ca2 O13 Ca5 3_655 3_655 101.59(17) no
Te5 O14 Ca2 . 2_665 118.5(2) no
Te5 O14 Ca3 . . 137.8(2) no
Ca2 O14 Ca3 2_665 . 103.17(16) no
Te5 O15 Ca1 . . 143.4(2) no
Te5 O15 Ca3 . 4_565 110.72(19) no
Ca1 O15 Ca3 . 4_565 103.45(16) no

loop_
_geom_bond_atom_site_label_1
_geom_bond_atom_site_label_2
_geom_bond_site_symmetry_2
_geom_bond_distance
_geom_bond_publ_flag
Ca1 O6 . 2.262(4) yes
Ca1 O8 . 2.370(5) yes
Ca1 O4 . 2.380(5) yes
Ca1 O15 . 2.394(5) yes
Ca1 O11 4 2.395(5) yes
Ca1 O12 . 2.407(5) yes
Ca1 Te3 . 3.5898(13) no
Ca1 Te4 4 3.6229(13) no
Ca1 Te2 . 3.7482(15) no
Ca1 Ca3 4_565 3.8021(18) no
Ca1 Ca4 . 3.866(2) no
Ca1 Ca3 . 3.9890(17) no
Ca2 O3 4_564 2.317(5) yes
Ca2 O5 2_564 2.325(5) yes
Ca2 O7 4_565 2.354(5) yes
Ca2 O13 4_564 2.390(5) yes
Ca2 O14 2_664 2.409(4) yes
Ca2 O10 4_565 2.432(5) yes
Ca2 O9 4_565 2.855(6) yes
Ca2 Te1 4_565 3.4632(14) no
Ca2 Te4 4_565 3.6077(15) no
Ca2 Te5 4_564 3.6277(16) no
Ca2 Te5 2_664 3.6905(14) no
Ca2 Ca5 . 3.7348(17) no
Ca3 O2 4 2.296(5) yes
Ca3 O8 . 2.421(5) yes
Ca3 O1 3_654 2.430(5) yes
Ca3 O14 . 2.439(4) yes
Ca3 O15 3_654 2.449(5) yes
Ca3 O3 3_654 2.491(5) yes
Ca3 O4 3_654 2.643(5) yes
Ca3 Te2 3_654 3.4448(13) no
Ca3 Te5 3_654 3.5709(13) no
Ca3 Te3 3_654 3.5733(15) no
Ca3 Te1 . 3.6225(15) no
Ca3 Ca2 2_665 3.799(2) no
Ca4 O7 . 2.368(5) yes
Ca4 O1 3_654 2.415(5) yes
Ca4 O12 . 2.437(5) yes
Ca4 O3 4_554 2.448(5) yes
Ca4 O10 4 2.449(5) yes
Ca4 O2 3_654 2.516(5) yes
Ca4 O5 4_554 2.796(5) yes
Ca4 O8 . 3.033(5) yes
Ca4 Te3 3_654 3.3316(13) no
Ca4 Te2 4_554 3.5067(15) no
Ca4 Te1 . 3.5162(13) no
Ca4 Te4 4 3.6218(15) no
Ca5 O9 . 2.391(4) yes
Ca5 O6 . 2.399(4) yes
Ca5 O7 4_565 2.428(5) yes
Ca5 O13 4_564 2.429(4) yes
Ca5 O1 2_564 2.440(5) yes
Ca5 O10 . 2.441(5) yes
Ca5 O2 . 2.461(5) yes
Ca5 Te3 . 3.3345(16) no
Ca5 Te1 4_565 3.6700(15) no
Ca5 Te5 4_564 3.7248(15) no
Ca5 Te3 2_564 3.7631(16) no
Te1 O9 . 1.839(4) yes
Te1 O7 . 1.860(5) yes
Te1 O8 . 1.871(5) yes
Te1 Ca2 3_654 3.4633(14) no
Te1 Ca5 3_654 3.6700(15) no
Te2 O4 . 1.834(4) yes
Te2 O5 . 1.844(5) yes
Te2 O3 . 1.850(4) yes
Te2 Ca3 4_565 3.4448(13) no
Te2 Ca4 3 3.5067(15) no
Te2 Ca2 3_655 3.7974(15) no
Te3 O6 . 1.880(4) yes
Te3 O1 . 1.883(4) yes
Te3 O2 . 1.890(4) yes
Te3 Ca4 4_565 3.3316(13) no
Te3 Ca3 4_565 3.5732(15) no
Te3 Ca5 2_565 3.7630(16) no
Te4 O11 . 1.858(4) yes
Te4 O10 . 1.879(4) yes
Te4 O12 . 1.883(4) yes
Te4 Ca2 3_654 3.6077(15) no
Te4 Ca4 3_554 3.6218(15) no
Te4 Ca1 3_554 3.6229(13) no
Te5 O13 . 1.861(5) yes
Te5 O15 . 1.873(4) yes
Te5 O14 . 1.874(4) yes
Te5 Ca3 4_565 3.5711(13) no
Te5 Ca2 3_655 3.6278(16) no
Te5 Ca2 2_665 3.6906(14) no
Te5 Ca5 3_655 3.7247(15) no
